data_7019243
loop_
_publ_author_name
'Johnson, Kevin R. D.'
'Hannon, Matt A.'
'Ritch, Jamie S.'
'Hayes, Paul G.'

_publ_section_title
;
 Thermally stable rare earth dialkyl complexes supported by a novel
 bis(phosphinimine)pyrrole ligand.
;
_journal_issue 26
_journal_name_full 'Dalton transactions (Cambridge, England : 2003)'
_journal_page_first 7873
_journal_page_last 7875
_journal_paper_doi 10.1039/c2dt12485h
_journal_volume 41
_journal_year 2012
_chemical_formula_sum 'C54 H66 Er N3 P2 Si2'
_chemical_formula_weight 1042.48
_chemical_name_systematic
;
?
;
_space_group_IT_number 2
_symmetry_cell_setting triclinic
_symmetry_space_group_name_Hall '-P 1'
_symmetry_space_group_name_H-M 'P -1'
_atom_sites_solution_hydrogens geom
_atom_sites_solution_primary heavy
_atom_sites_solution_secondary difmap
_audit_creation_method SHELXL-97
_cell_angle_alpha 84.796(5)
_cell_angle_beta 78.920(5)
_cell_angle_gamma 69.550(5)
_cell_formula_units_Z 2
_cell_length_a 9.729(5)
_cell_length_b 12.188(6)
_cell_length_c 24.287(11)
_cell_measurement_reflns_used 9980
_cell_measurement_temperature 173(2)
_cell_measurement_theta_max 27.31
_cell_measurement_theta_min 2.27
_cell_volume 2647(2)
_computing_cell_refinement 'Bruker SAINT'
_computing_data_collection 'Bruker APEX2'
_computing_data_reduction 'Bruker SAINT'
_computing_molecular_graphics 'Bruker SHELXTL'
_computing_publication_material 'Bruker SHELXTL'
_computing_structure_refinement 'SHELXL-97 (Sheldrick, 2008)'
_computing_structure_solution 'SHELXS-97 (Sheldrick, 2008)'
_diffrn_ambient_temperature 173(2)
_diffrn_measured_fraction_theta_full 0.995
_diffrn_measured_fraction_theta_max 0.995
_diffrn_measurement_device_type 'Bruker APEX-II CCD'
_diffrn_measurement_method '\f and \w scans'
_diffrn_radiation_monochromator graphite
_diffrn_radiation_source 'fine-focus sealed tube'
_diffrn_radiation_type MoK\a
_diffrn_radiation_wavelength 0.71073
_diffrn_reflns_av_R_equivalents 0.0345
_diffrn_reflns_av_sigmaI/netI 0.0382
_diffrn_reflns_limit_h_max 12
_diffrn_reflns_limit_h_min -12
_diffrn_reflns_limit_k_max 15
_diffrn_reflns_limit_k_min -15
_diffrn_reflns_limit_l_max 30
_diffrn_reflns_limit_l_min -30
_diffrn_reflns_number 34897
_diffrn_reflns_theta_full 26.37
_diffrn_reflns_theta_max 26.37
_diffrn_reflns_theta_min 1.71
_exptl_absorpt_coefficient_mu 1.727
_exptl_absorpt_correction_T_max 0.8945
_exptl_absorpt_correction_T_min 0.4955
_exptl_absorpt_correction_type numerical
_exptl_absorpt_process_details 'SADABS (Bruker, 2008)'
_exptl_crystal_colour pink
_exptl_crystal_density_diffrn 1.308
_exptl_crystal_density_method 'not measured'
_exptl_crystal_description needle
_exptl_crystal_F_000 1074
_exptl_crystal_size_max 0.47
_exptl_crystal_size_mid 0.09
_exptl_crystal_size_min 0.07
_refine_diff_density_max 0.827
_refine_diff_density_min -0.814
_refine_diff_density_rms 0.082
_refine_ls_extinction_method none
_refine_ls_goodness_of_fit_ref 1.022
_refine_ls_hydrogen_treatment constr
_refine_ls_matrix_type full
_refine_ls_number_parameters 548
_refine_ls_number_reflns 10778
_refine_ls_number_restraints 0
_refine_ls_restrained_S_all 1.022
_refine_ls_R_factor_all 0.0484
_refine_ls_R_factor_gt 0.0365
_refine_ls_shift/su_max 0.001
_refine_ls_shift/su_mean 0.000
_refine_ls_structure_factor_coef Fsqd
_refine_ls_weighting_details 'calc w=1/[\s^2^(Fo^2^)+(0.0399P)^2^+3.1446P] where P=(Fo^2^+2Fc^2^)/3'
_refine_ls_weighting_scheme calc
_refine_ls_wR_factor_gt 0.0818
_refine_ls_wR_factor_ref 0.0868
_reflns_number_gt 9128
_reflns_number_total 10778
_reflns_threshold_expression >2sigma(I)
_cod_data_source_file c2dt12485h.txt
_cod_data_source_block ph11025
_cod_depositor_comments
;
The following automatic conversions were performed:

'_symmetry_cell_setting' value 'Triclinic' changed to 'triclinic'
according to /home/saulius/struct/CIF-dictionaries/cif_core.dic
dictionary named 'cif_core.dic' version 2.4.1 from 2010-06-29.

Automatic conversion script
Id: cif_fix_values 1891 2012-01-12 08:04:46Z andrius 
;
_cod_original_sg_symbol_H-M P-1
_cod_database_code 7019243

loop_
_symmetry_equiv_pos_as_xyz
'x, y, z'
'-x, -y, -z'

loop_
_atom_site_label
_atom_site_type_symbol
_atom_site_fract_x
_atom_site_fract_y
_atom_site_fract_z
_atom_site_U_iso_or_equiv
_atom_site_adp_type
_atom_site_occupancy
_atom_site_symmetry_multiplicity
_atom_site_calc_flag
_atom_site_refinement_flags
_atom_site_disorder_assembly
_atom_site_disorder_group
Er1 Er 0.955100(19) 0.959536(13) 0.751073(7) 0.03448(6) Uani 1 1 d . B .
C29 C 1.1428(4) 1.0047(3) 0.62979(16) 0.0388(9) Uani 1 1 d . B .
C4 C 0.7578(4) 1.2046(3) 0.82083(15) 0.0366(8) Uani 1 1 d . B .
C1 C 0.9011(4) 1.2455(3) 0.74733(15) 0.0357(8) Uani 1 1 d . B .
C5 C 0.9500(5) 1.2993(3) 0.62788(16) 0.0454(10) Uani 1 1 d . . .
C3 C 0.7426(5) 1.3213(3) 0.82456(17) 0.0464(10) Uani 1 1 d . . .
H3 H 0.6816 1.3733 0.8534 0.056 Uiso 1 1 calc R . .
C30 C 1.0902(5) 1.0233(4) 0.57986(18) 0.0501(10) Uani 1 1 d . . .
H30 H 0.9953 1.0804 0.5776 0.060 Uiso 1 1 calc R . .
C2 C 0.8341(5) 1.3473(3) 0.77765(17) 0.0466(10) Uani 1 1 d . . .
H2 H 0.8480 1.4205 0.7682 0.056 Uiso 1 1 calc R . .
C31 C 1.1736(5) 0.9600(4) 0.53235(19) 0.0552(11) Uani 1 1 d . . .
H31 H 1.1365 0.9771 0.4980 0.066 Uiso 1 1 calc R . .
C32 C 1.3087(5) 0.8731(4) 0.53451(18) 0.0474(10) Uani 1 1 d . . .
C34 C 1.2765(5) 0.9169(4) 0.63258(18) 0.0490(10) Uani 1 1 d . . .
H34 H 1.3139 0.9005 0.6669 0.059 Uiso 1 1 calc R . .
C11 C 1.1969(4) 1.2366(3) 0.68808(16) 0.0419(9) Uani 1 1 d . . .
C10 C 1.0382(6) 1.3056(4) 0.57574(19) 0.0655(14) Uani 1 1 d . . .
H10 H 1.1427 1.2656 0.5703 0.079 Uiso 1 1 calc R . .
C12 C 1.3171(5) 1.1490(4) 0.7049(2) 0.0565(11) Uani 1 1 d . . .
H12 H 1.3138 1.0720 0.7123 0.068 Uiso 1 1 calc R . .
C33 C 1.3587(5) 0.8510(4) 0.5849(2) 0.0555(12) Uani 1 1 d . . .
H33 H 1.4504 0.7902 0.5877 0.067 Uiso 1 1 calc R . .
C6 C 0.7989(5) 1.3626(4) 0.6348(2) 0.0573(11) Uani 1 1 d . . .
H6 H 0.7378 1.3603 0.6702 0.069 Uiso 1 1 calc R . .
C13 C 1.4425(6) 1.1728(5) 0.7110(2) 0.0742(15) Uani 1 1 d . . .
H13 H 1.5254 1.1120 0.7223 0.089 Uiso 1 1 calc R . .
C14 C 1.4467(7) 1.2837(6) 0.7009(3) 0.0854(19) Uani 1 1 d . . .
H14 H 1.5316 1.3005 0.7060 0.102 Uiso 1 1 calc R . .
C9 C 0.9725(8) 1.3703(5) 0.5323(2) 0.089(2) Uani 1 1 d . . .
H9 H 1.0322 1.3731 0.4966 0.106 Uiso 1 1 calc R . .
C7 C 0.7355(7) 1.4291(5) 0.5910(2) 0.0772(15) Uani 1 1 d . . .
H7 H 0.6321 1.4734 0.5965 0.093 Uiso 1 1 calc R . .
C8 C 0.8224(8) 1.4308(5) 0.5398(2) 0.0851(18) Uani 1 1 d . . .
H8 H 0.7787 1.4740 0.5092 0.102 Uiso 1 1 calc R . .
C15 C 1.3291(7) 1.3706(5) 0.6834(3) 0.0872(19) Uani 1 1 d . . .
H15 H 1.3339 1.4472 0.6758 0.105 Uiso 1 1 calc R . .
C16 C 1.2035(6) 1.3486(4) 0.6767(2) 0.0644(13) Uani 1 1 d . . .
H16 H 1.1224 1.4095 0.6645 0.077 Uiso 1 1 calc R . .
C17 C 0.4885(5) 1.1471(4) 0.86298(17) 0.0470(10) Uani 1 1 d . C .
C47 C 1.1678(5) 0.8454(4) 0.7922(2) 0.0559(11) Uani 1 1 d . . .
H47A H 1.2391 0.8883 0.7820 0.067 Uiso 1 1 calc R A 1
H47B H 1.1335 0.8541 0.8332 0.067 Uiso 1 1 calc R A 1
C51 C 0.8351(5) 0.8932(4) 0.69139(19) 0.0506(10) Uani 1 1 d . . .
H51A H 0.7344 0.9064 0.7137 0.061 Uiso 1 1 calc R B .
H51B H 0.8208 0.9540 0.6611 0.061 Uiso 1 1 calc R . .
C54 C 1.0714(5) 0.6915(4) 0.6223(2) 0.0636(13) Uani 1 1 d . . .
H54A H 1.1010 0.7474 0.5954 0.095 Uiso 1 1 calc R B .
H54B H 1.0857 0.6202 0.6030 0.095 Uiso 1 1 calc R . .
H54C H 1.1326 0.6720 0.6519 0.095 Uiso 1 1 calc R . .
C52 C 0.7608(7) 0.7826(6) 0.5964(3) 0.093(2) Uani 1 1 d . . .
H52A H 0.6558 0.8250 0.6109 0.139 Uiso 1 1 calc R B .
H52B H 0.7707 0.7069 0.5823 0.139 Uiso 1 1 calc R . .
H52C H 0.7979 0.8287 0.5659 0.139 Uiso 1 1 calc R . .
C53 C 0.8198(6) 0.6459(4) 0.7034(2) 0.0743(15) Uani 1 1 d . . .
H53A H 0.8873 0.6197 0.7308 0.111 Uiso 1 1 calc R B .
H53B H 0.8275 0.5788 0.6821 0.111 Uiso 1 1 calc R . .
H53C H 0.7172 0.6805 0.7230 0.111 Uiso 1 1 calc R . .
Si2 Si 0.87194(13) 0.75795(10) 0.65417(5) 0.0479(3) Uani 1 1 d . B .
P2 P 0.68565(11) 1.10579(8) 0.86407(4) 0.0382(2) Uani 1 1 d . . .
P1 P 1.02993(11) 1.20549(8) 0.68393(4) 0.0366(2) Uani 1 1 d . B .
N2 N 0.8545(3) 1.1576(2) 0.77362(12) 0.0345(7) Uani 1 1 d . . .
N1 N 1.0569(3) 1.0685(3) 0.67998(13) 0.0384(7) Uani 1 1 d . . .
N3 N 0.7840(4) 0.9798(3) 0.83796(13) 0.0430(8) Uani 1 1 d . B .
C18 C 0.3978(5) 1.2609(4) 0.8672(3) 0.0740(16) Uani 1 1 d . . .
H18 H 0.4378 1.3193 0.8724 0.089 Uiso 1 1 calc R C .
C22 C 0.4270(6) 1.0661(5) 0.8529(3) 0.0767(15) Uani 1 1 d . . .
H22 H 0.4884 0.9866 0.8472 0.092 Uiso 1 1 calc R C .
C20 C 0.1879(6) 1.2118(6) 0.8567(3) 0.0795(16) Uani 1 1 d . . .
H20 H 0.0845 1.2345 0.8557 0.095 Uiso 1 1 calc R C .
C19 C 0.2484(6) 1.2931(5) 0.8641(3) 0.093(2) Uani 1 1 d . C .
H19 H 0.1873 1.3731 0.8672 0.112 Uiso 1 1 calc R . .
C21 C 0.2746(7) 1.1000(6) 0.8509(3) 0.096(2) Uani 1 1 d . C .
H21 H 0.2330 1.0429 0.8453 0.116 Uiso 1 1 calc R . .
C35 C 1.4009(5) 0.8066(4) 0.4818(2) 0.0616(12) Uani 1 1 d . . .
H35 H 1.3306 0.8083 0.4564 0.074 Uiso 1 1 calc R . .
C36 C 1.4869(8) 0.6808(5) 0.4934(3) 0.099(2) Uani 1 1 d . . .
H36A H 1.5316 0.6406 0.4578 0.148 Uiso 1 1 calc R . .
H36B H 1.4197 0.6432 0.5157 0.148 Uiso 1 1 calc R . .
H36C H 1.5656 0.6765 0.5142 0.148 Uiso 1 1 calc R . .
C37 C 1.5054(8) 0.8679(6) 0.4513(3) 0.100(2) Uani 1 1 d . . .
H37A H 1.5827 0.8598 0.4735 0.150 Uiso 1 1 calc R . .
H37B H 1.4494 0.9511 0.4459 0.150 Uiso 1 1 calc R . .
H37C H 1.5520 0.8325 0.4146 0.150 Uiso 1 1 calc R . .
Si1 Si 1.2826(4) 0.6896(2) 0.78344(16) 0.0462(8) Uiso 0.614(11) 1 d P B 1
C48 C 1.4031(8) 0.6513(6) 0.7135(4) 0.0465(19) Uiso 0.614(11) 1 d P B 1
H48A H 1.4594 0.5671 0.7130 0.070 Uiso 0.614(11) 1 calc PR B 1
H48B H 1.4725 0.6951 0.7064 0.070 Uiso 0.614(11) 1 calc PR B 1
H48C H 1.3408 0.6717 0.6843 0.070 Uiso 0.614(11) 1 calc PR B 1
C49 C 1.4088(14) 0.6303(10) 0.8361(5) 0.097(4) Uiso 0.614(11) 1 d P B 1
H49A H 1.4666 0.5476 0.8289 0.146 Uiso 0.614(11) 1 calc PR B 1
H49B H 1.3494 0.6374 0.8740 0.146 Uiso 0.614(11) 1 calc PR B 1
H49C H 1.4768 0.6747 0.8333 0.146 Uiso 0.614(11) 1 calc PR B 1
C50 C 1.1574(15) 0.6005(11) 0.7988(6) 0.091(4) Uiso 0.614(11) 1 d P B 1
H50A H 1.2168 0.5174 0.7937 0.136 Uiso 0.614(11) 1 calc PR B 1
H50B H 1.0851 0.6249 0.7731 0.136 Uiso 0.614(11) 1 calc PR B 1
H50C H 1.1045 0.6124 0.8376 0.136 Uiso 0.614(11) 1 calc PR B 1
C38 C 0.7916(10) 0.8727(7) 0.8729(4) 0.028(2) Uiso 0.513(11) 1 d P B 1
C39 C 0.8269(13) 0.8468(10) 0.9257(5) 0.049(3) Uiso 0.513(11) 1 d P B 1
H39 H 0.8507 0.9020 0.9438 0.059 Uiso 0.513(11) 1 calc PR B 1
C40 C 0.8285(13) 0.7428(10) 0.9527(5) 0.059(3) Uiso 0.513(11) 1 d P B 1
H40 H 0.8547 0.7274 0.9890 0.071 Uiso 0.513(11) 1 calc PR B 1
C41 C 0.7929(11) 0.6589(8) 0.9288(4) 0.049(2) Uiso 0.513(11) 1 d P B 1
C42 C 0.7600(11) 0.6818(8) 0.8749(4) 0.045(2) Uiso 0.513(11) 1 d P B 1
H42 H 0.7379 0.6254 0.8570 0.054 Uiso 0.513(11) 1 calc PR B 1
C43 C 0.7590(10) 0.7875(7) 0.8468(4) 0.036(2) Uiso 0.513(11) 1 d P B 1
H43 H 0.7362 0.8022 0.8100 0.043 Uiso 0.513(11) 1 calc PR B 1
C44 C 0.7910(15) 0.5463(10) 0.9625(6) 0.078(4) Uiso 0.513(11) 1 d P B 1
H44 H 0.8336 0.5368 0.9977 0.094 Uiso 0.513(11) 1 calc PR B 1
C45 C 0.8685(15) 0.4524(11) 0.9251(6) 0.079(4) Uiso 0.513(11) 1 d P B 1
H45A H 0.9729 0.4475 0.9144 0.119 Uiso 0.513(11) 1 calc PR B 1
H45B H 0.8225 0.4665 0.8914 0.119 Uiso 0.513(11) 1 calc PR B 1
H45C H 0.8635 0.3787 0.9436 0.119 Uiso 0.513(11) 1 calc PR B 1
C46 C 0.6408(14) 0.5343(11) 0.9723(6) 0.085(4) Uiso 0.513(11) 1 d P B 1
H46A H 0.5732 0.5911 1.0000 0.127 Uiso 0.513(11) 1 calc PR B 1
H46B H 0.6485 0.4548 0.9864 0.127 Uiso 0.513(11) 1 calc PR B 1
H46C H 0.6022 0.5490 0.9369 0.127 Uiso 0.513(11) 1 calc PR B 1
C23 C 0.7234(16) 1.1294(9) 0.9378(5) 0.028(3) Uiso 0.383(14) 1 d P C 1
C24 C 0.6061(15) 1.1547(13) 0.9821(5) 0.051(3) Uiso 0.383(14) 1 d P C 1
H24 H 0.5081 1.1624 0.9777 0.061 Uiso 0.383(14) 1 calc PR C 1
C25 C 0.6407(19) 1.1684(14) 1.0343(6) 0.067(4) Uiso 0.383(14) 1 d P C 1
H25 H 0.5688 1.1806 1.0677 0.080 Uiso 0.383(14) 1 calc PR C 1
C26 C 0.7871(19) 1.1631(13) 1.0340(8) 0.067(4) Uiso 0.383(14) 1 d P C 1
H26 H 0.8106 1.1801 1.0677 0.081 Uiso 0.383(14) 1 calc PR C 1
C27 C 0.897(2) 1.1353(13) 0.9888(6) 0.062(4) Uiso 0.383(14) 1 d P C 1
H27 H 0.9960 1.1279 0.9914 0.074 Uiso 0.383(14) 1 calc PR C 1
C28 C 0.8634(19) 1.1189(13) 0.9414(6) 0.048(4) Uiso 0.383(14) 1 d P C 1
H28 H 0.9390 1.0993 0.9091 0.058 Uiso 0.383(14) 1 calc PR C 1
Si1B Si 1.2469(6) 0.6822(3) 0.8006(3) 0.0526(13) Uiso 0.386(11) 1 d P B 2
C48B C 1.4076(17) 0.6367(14) 0.7419(8) 0.074(4) Uiso 0.386(11) 1 d P B 2
H48D H 1.4552 0.5514 0.7434 0.111 Uiso 0.386(11) 1 calc PR B 2
H48E H 1.4798 0.6740 0.7454 0.111 Uiso 0.386(11) 1 calc PR B 2
H48F H 1.3723 0.6607 0.7060 0.111 Uiso 0.386(11) 1 calc PR B 2
C49B C 1.3246(19) 0.6179(14) 0.8635(7) 0.079(5) Uiso 0.386(11) 1 d P B 2
H49D H 1.3613 0.5323 0.8616 0.118 Uiso 0.386(11) 1 calc PR B 2
H49E H 1.2472 0.6422 0.8968 0.118 Uiso 0.386(11) 1 calc PR B 2
H49F H 1.4071 0.6447 0.8661 0.118 Uiso 0.386(11) 1 calc PR B 2
C50B C 1.1157(16) 0.6084(12) 0.7899(6) 0.046(3) Uiso 0.386(11) 1 d P B 2
H50D H 1.1619 0.5234 0.7948 0.069 Uiso 0.386(11) 1 calc PR B 2
H50E H 1.0924 0.6265 0.7519 0.069 Uiso 0.386(11) 1 calc PR B 2
H50F H 1.0237 0.6363 0.8174 0.069 Uiso 0.386(11) 1 calc PR B 2
C38B C 0.7629(11) 0.8735(8) 0.8616(4) 0.034(3) Uiso 0.487(11) 1 d P B 2
C39B C 0.8082(14) 0.8392(10) 0.9135(6) 0.049(3) Uiso 0.487(11) 1 d P B 2
H39B H 0.8472 0.8862 0.9307 0.059 Uiso 0.487(11) 1 calc PR B 2
C40B C 0.7957(13) 0.7320(10) 0.9412(5) 0.056(3) Uiso 0.487(11) 1 d P B 2
H40B H 0.8221 0.7092 0.9773 0.067 Uiso 0.487(11) 1 calc PR B 2
C41B C 0.7442(12) 0.6634(8) 0.9136(5) 0.051(3) Uiso 0.487(11) 1 d P B 2
C42B C 0.7075(13) 0.6974(9) 0.8622(5) 0.054(3) Uiso 0.487(11) 1 d P B 2
H42B H 0.6754 0.6480 0.8434 0.065 Uiso 0.487(11) 1 calc PR B 2
C43B C 0.7150(13) 0.8013(9) 0.8358(5) 0.049(3) Uiso 0.487(11) 1 d P B 2
H43B H 0.6870 0.8225 0.7999 0.059 Uiso 0.487(11) 1 calc PR B 2
C44B C 0.7360(13) 0.5440(9) 0.9413(5) 0.062(3) Uiso 0.487(11) 1 d P B 2
H44B H 0.6789 0.5089 0.9224 0.074 Uiso 0.487(11) 1 calc PR B 2
C45B C 0.9085(19) 0.4520(15) 0.9468(8) 0.106(5) Uiso 0.487(11) 1 d P B 2
H45D H 0.9028 0.3774 0.9639 0.159 Uiso 0.487(11) 1 calc PR B 2
H45E H 0.9529 0.4868 0.9703 0.159 Uiso 0.487(11) 1 calc PR B 2
H45F H 0.9700 0.4384 0.9094 0.159 Uiso 0.487(11) 1 calc PR B 2
C46B C 0.6784(14) 0.5573(11) 1.0078(5) 0.078(4) Uiso 0.487(11) 1 d P B 2
H46D H 0.6716 0.4826 1.0244 0.117 Uiso 0.487(11) 1 calc PR B 2
H46E H 0.5800 0.6182 1.0147 0.117 Uiso 0.487(11) 1 calc PR B 2
H46F H 0.7485 0.5791 1.0247 0.117 Uiso 0.487(11) 1 calc PR B 2
C23B C 0.6887(10) 1.1248(6) 0.9327(3) 0.033(2) Uiso 0.617(14) 1 d P C 2
C24B C 0.5794(8) 1.1172(7) 0.9781(3) 0.0429(19) Uiso 0.617(14) 1 d P C 2
H24B H 0.4922 1.1063 0.9712 0.052 Uiso 0.617(14) 1 calc PR C 2
C25B C 0.5955(10) 1.1252(8) 1.0331(4) 0.063(3) Uiso 0.617(14) 1 d P C 2
H25B H 0.5195 1.1197 1.0632 0.076 Uiso 0.617(14) 1 calc PR C 2
C26B C 0.7236(11) 1.1415(7) 1.0447(4) 0.057(2) Uiso 0.617(14) 1 d P C 2
H26B H 0.7321 1.1503 1.0822 0.069 Uiso 0.617(14) 1 calc PR C 2
C27B C 0.8358(13) 1.1446(8) 1.0014(4) 0.059(2) Uiso 0.617(14) 1 d P C 2
H27B H 0.9251 1.1509 1.0088 0.071 Uiso 0.617(14) 1 calc PR C 2
C28B C 0.8169(13) 1.1382(8) 0.9458(4) 0.049(3) Uiso 0.617(14) 1 d P C 2
H28B H 0.8937 1.1432 0.9159 0.059 Uiso 0.617(14) 1 calc PR C 2

loop_
_atom_site_aniso_label
_atom_site_aniso_U_11
_atom_site_aniso_U_22
_atom_site_aniso_U_33
_atom_site_aniso_U_23
_atom_site_aniso_U_13
_atom_site_aniso_U_12
Er1 0.03728(10) 0.02292(8) 0.03830(10) -0.00487(6) 0.00679(7) -0.01010(6)
C29 0.039(2) 0.0360(19) 0.040(2) -0.0099(16) 0.0100(17) -0.0184(17)
C4 0.040(2) 0.0284(17) 0.034(2) -0.0026(15) 0.0091(16) -0.0106(15)
C1 0.043(2) 0.0261(17) 0.0328(19) -0.0010(14) 0.0070(16) -0.0129(15)
C5 0.059(3) 0.036(2) 0.037(2) -0.0036(16) 0.0066(19) -0.0171(19)
C3 0.057(3) 0.0287(18) 0.042(2) -0.0088(16) 0.0175(19) -0.0131(18)
C30 0.048(2) 0.049(2) 0.045(2) -0.0100(19) -0.0005(19) -0.008(2)
C2 0.061(3) 0.0257(18) 0.046(2) -0.0043(16) 0.0140(19) -0.0171(18)
C31 0.061(3) 0.057(3) 0.042(2) -0.014(2) -0.001(2) -0.014(2)
C32 0.044(2) 0.055(2) 0.044(2) -0.0173(19) 0.0069(19) -0.022(2)
C34 0.043(2) 0.055(2) 0.047(2) -0.015(2) 0.0007(19) -0.015(2)
C11 0.044(2) 0.039(2) 0.039(2) -0.0108(17) 0.0150(17) -0.0194(18)
C10 0.076(3) 0.050(3) 0.047(3) 0.006(2) 0.018(2) -0.010(2)
C12 0.059(3) 0.053(3) 0.060(3) -0.007(2) -0.006(2) -0.022(2)
C33 0.035(2) 0.055(3) 0.072(3) -0.024(2) 0.003(2) -0.011(2)
C6 0.058(3) 0.069(3) 0.048(3) 0.007(2) -0.007(2) -0.027(2)
C13 0.057(3) 0.080(4) 0.086(4) -0.017(3) -0.007(3) -0.022(3)
C14 0.063(4) 0.101(5) 0.106(5) -0.031(4) 0.015(3) -0.054(4)
C9 0.123(5) 0.068(4) 0.044(3) 0.014(3) 0.013(3) -0.011(4)
C7 0.070(4) 0.085(4) 0.073(4) 0.008(3) -0.018(3) -0.020(3)
C8 0.113(5) 0.076(4) 0.054(3) 0.010(3) -0.023(3) -0.014(4)
C15 0.083(4) 0.066(4) 0.125(5) -0.019(3) 0.009(4) -0.051(3)
C16 0.060(3) 0.044(2) 0.087(4) -0.012(2) 0.015(3) -0.027(2)
C17 0.047(2) 0.043(2) 0.048(2) 0.0008(18) 0.0055(19) -0.0189(19)
C47 0.057(3) 0.039(2) 0.069(3) -0.004(2) -0.013(2) -0.011(2)
C51 0.051(3) 0.042(2) 0.060(3) -0.0036(19) -0.002(2) -0.019(2)
C54 0.058(3) 0.064(3) 0.070(3) -0.008(2) -0.002(2) -0.025(2)
C52 0.079(4) 0.098(5) 0.106(5) -0.030(4) -0.043(4) -0.014(3)
C53 0.077(4) 0.058(3) 0.095(4) -0.009(3) 0.005(3) -0.040(3)
Si2 0.0443(6) 0.0443(6) 0.0602(8) -0.0046(5) -0.0107(6) -0.0196(5)
P2 0.0421(5) 0.0292(5) 0.0357(5) -0.0007(4) 0.0112(4) -0.0122(4)
P1 0.0428(5) 0.0296(5) 0.0330(5) -0.0042(4) 0.0100(4) -0.0148(4)
N2 0.0389(17) 0.0240(14) 0.0343(16) -0.0028(12) 0.0088(13) -0.0105(13)
N1 0.0445(18) 0.0299(15) 0.0364(17) -0.0089(13) 0.0108(14) -0.0145(14)
N3 0.0492(19) 0.0267(15) 0.0444(19) -0.0016(13) 0.0136(15) -0.0130(14)
C18 0.047(3) 0.049(3) 0.122(5) 0.020(3) -0.011(3) -0.020(2)
C22 0.062(3) 0.071(3) 0.101(4) -0.016(3) -0.007(3) -0.027(3)
C20 0.052(3) 0.100(5) 0.085(4) 0.008(3) -0.007(3) -0.028(3)
C19 0.051(3) 0.066(3) 0.148(6) 0.042(4) -0.013(3) -0.015(3)
C21 0.077(4) 0.103(5) 0.125(6) -0.021(4) -0.015(4) -0.046(4)
C35 0.054(3) 0.069(3) 0.053(3) -0.027(2) 0.009(2) -0.014(2)
C36 0.122(5) 0.067(4) 0.081(4) -0.035(3) 0.005(4) -0.003(4)
C37 0.110(5) 0.106(5) 0.074(4) -0.040(4) 0.052(4) -0.050(4)

loop_
_atom_type_symbol
_atom_type_description
_atom_type_scat_dispersion_real
_atom_type_scat_dispersion_imag
_atom_type_scat_source
C C 0.0033 0.0016 'International Tables Vol C Tables 4.2.6.8 and 6.1.1.4'
H H 0.0000 0.0000 'International Tables Vol C Tables 4.2.6.8 and 6.1.1.4'
N N 0.0061 0.0033 'International Tables Vol C Tables 4.2.6.8 and 6.1.1.4'
Si Si 0.0817 0.0704 'International Tables Vol C Tables 4.2.6.8 and 6.1.1.4'
P P 0.1023 0.0942 'International Tables Vol C Tables 4.2.6.8 and 6.1.1.4'
Er Er -0.2586 4.9576 'International Tables Vol C Tables 4.2.6.8 and 6.1.1.4'

loop_
_geom_angle_atom_site_label_1
_geom_angle_atom_site_label_2
_geom_angle_atom_site_label_3
_geom_angle
N2 Er1 N1 71.09(10)
N2 Er1 C51 116.97(13)
N1 Er1 C51 94.98(14)
N2 Er1 N3 71.32(10)
N1 Er1 N3 142.41(10)
C51 Er1 N3 101.57(14)
N2 Er1 C47 115.74(13)
N1 Er1 C47 102.27(15)
C51 Er1 C47 127.28(15)
N3 Er1 C47 94.14(15)
C34 C29 C30 118.0(4)
C34 C29 N1 119.7(4)
C30 C29 N1 122.2(4)
N2 C4 C3 110.6(3)
N2 C4 P2 114.9(2)
C3 C4 P2 134.4(3)
N2 C1 C2 110.4(3)
N2 C1 P1 114.7(2)
C2 C1 P1 134.9(3)
C6 C5 C10 118.5(4)
C6 C5 P1 120.8(3)
C10 C5 P1 120.7(4)
C4 C3 C2 106.4(3)
C4 C3 H3 126.8
C2 C3 H3 126.8
C29 C30 C31 121.3(4)
C29 C30 H30 119.4
C31 C30 H30 119.4
C1 C2 C3 106.6(3)
C1 C2 H2 126.7
C3 C2 H2 126.7
C32 C31 C30 121.1(4)
C32 C31 H31 119.5
C30 C31 H31 119.5
C33 C32 C31 117.7(4)
C33 C32 C35 121.7(4)
C31 C32 C35 120.6(4)
C29 C34 C33 120.5(4)
C29 C34 H34 119.7
C33 C34 H34 119.7
C12 C11 C16 119.3(4)
C12 C11 P1 119.7(3)
C16 C11 P1 121.0(4)
C9 C10 C5 119.6(5)
C9 C10 H10 120.2
C5 C10 H10 120.2
C11 C12 C13 120.4(5)
C11 C12 H12 119.8
C13 C12 H12 119.8
C32 C33 C34 121.3(4)
C32 C33 H33 119.3
C34 C33 H33 119.3
C7 C6 C5 121.0(5)
C7 C6 H6 119.5
C5 C6 H6 119.5
C14 C13 C12 119.8(5)
C14 C13 H13 120.1
C12 C13 H13 120.1
C13 C14 C15 120.2(5)
C13 C14 H14 119.9
C15 C14 H14 119.9
C8 C9 C10 120.9(5)
C8 C9 H9 119.5
C10 C9 H9 119.5
C8 C7 C6 119.6(5)
C8 C7 H7 120.2
C6 C7 H7 120.2
C7 C8 C9 120.2(5)
C7 C8 H8 119.9
C9 C8 H8 119.9
C14 C15 C16 120.8(5)
C14 C15 H15 119.6
C16 C15 H15 119.6
C15 C16 C11 119.4(5)
C15 C16 H16 120.3
C11 C16 H16 120.3
C18 C17 C22 117.4(5)
C18 C17 P2 121.1(3)
C22 C17 P2 121.3(4)
Si1 C47 Si1B 15.82(16)
Si1 C47 Er1 129.4(2)
Si1B C47 Er1 128.1(2)
Si1 C47 H47A 104.9
Si1B C47 H47A 117.4
Er1 C47 H47A 104.9
Si1 C47 H47B 104.9
Si1B C47 H47B 91.5
Er1 C47 H47B 104.9
H47A C47 H47B 105.8
Si2 C51 Er1 136.6(2)
Si2 C51 H51A 103.0
Er1 C51 H51A 103.0
Si2 C51 H51B 103.0
Er1 C51 H51B 103.0
H51A C51 H51B 105.1
Si2 C54 H54A 109.5
Si2 C54 H54B 109.5
H54A C54 H54B 109.5
Si2 C54 H54C 109.5
H54A C54 H54C 109.5
H54B C54 H54C 109.5
Si2 C52 H52A 109.5
Si2 C52 H52B 109.5
H52A C52 H52B 109.5
Si2 C52 H52C 109.5
H52A C52 H52C 109.5
H52B C52 H52C 109.5
Si2 C53 H53A 109.5
Si2 C53 H53B 109.5
H53A C53 H53B 109.5
Si2 C53 H53C 109.5
H53A C53 H53C 109.5
H53B C53 H53C 109.5
C51 Si2 C54 112.3(2)
C51 Si2 C52 112.5(2)
C54 Si2 C52 107.2(3)
C51 Si2 C53 110.6(2)
C54 Si2 C53 107.7(2)
C52 Si2 C53 106.2(3)
N3 P2 C23B 117.3(3)
N3 P2 C4 103.98(16)
C23B P2 C4 109.4(3)
N3 P2 C17 114.10(19)
C23B P2 C17 102.6(3)
C4 P2 C17 109.44(19)
N3 P2 C23 114.5(4)
C23B P2 C23 9.9(4)
C4 P2 C23 101.9(4)
C17 P2 C23 111.8(4)
N1 P1 C1 103.21(15)
N1 P1 C5 116.19(18)
C1 P1 C5 108.17(18)
N1 P1 C11 113.73(18)
C1 P1 C11 109.46(18)
C5 P1 C11 105.88(19)
C4 N2 C1 106.0(3)
C4 N2 Er1 126.8(2)
C1 N2 Er1 126.3(2)
C29 N1 P1 120.7(2)
C29 N1 Er1 115.6(2)
P1 N1 Er1 123.69(16)
C38B N3 C38 16.7(5)
C38B N3 P2 122.2(4)
C38 N3 P2 119.3(4)
C38B N3 Er1 115.3(4)
C38 N3 Er1 117.6(4)
P2 N3 Er1 122.12(16)
C17 C18 C19 121.1(5)
C17 C18 H18 119.5
C19 C18 H18 119.5
C17 C22 C21 120.7(5)
C17 C22 H22 119.7
C21 C22 H22 119.7
C21 C20 C19 119.5(6)
C21 C20 H20 120.3
C19 C20 H20 120.3
C20 C19 C18 120.9(6)
C20 C19 H19 119.6
C18 C19 H19 119.6
C20 C21 C22 120.4(6)
C20 C21 H21 119.8
C22 C21 H21 119.8
C36 C35 C37 109.9(5)
C36 C35 C32 113.6(4)
C37 C35 C32 110.0(4)
C36 C35 H35 107.7
C37 C35 H35 107.7
C32 C35 H35 107.7
C35 C36 H36A 109.5
C35 C36 H36B 109.5
H36A C36 H36B 109.5
C35 C36 H36C 109.5
H36A C36 H36C 109.5
H36B C36 H36C 109.5
C35 C37 H37A 109.5
C35 C37 H37B 109.5
H37A C37 H37B 109.5
C35 C37 H37C 109.5
H37A C37 H37C 109.5
H37B C37 H37C 109.5
C47 Si1 C48 115.7(3)
C47 Si1 C50 108.5(5)
C48 Si1 C50 109.6(5)
C47 Si1 C49 113.9(4)
C48 Si1 C49 105.8(5)
C50 Si1 C49 102.5(6)
Si1 C48 H48A 109.5
Si1 C48 H48B 109.5
H48A C48 H48B 109.5
Si1 C48 H48C 109.5
H48A C48 H48C 109.5
H48B C48 H48C 109.5
Si1 C49 H49A 109.5
Si1 C49 H49B 109.5
H49A C49 H49B 109.5
Si1 C49 H49C 109.5
H49A C49 H49C 109.5
H49B C49 H49C 109.5
Si1 C50 H50A 109.5
Si1 C50 H50B 109.5
H50A C50 H50B 109.5
Si1 C50 H50C 109.5
H50A C50 H50C 109.5
H50B C50 H50C 109.5
C39 C38 C43 117.7(9)
C39 C38 N3 128.4(8)
C43 C38 N3 113.8(8)
C38 C39 C40 121.3(11)
C38 C39 H39 119.4
C40 C39 H39 119.4
C39 C40 C41 122.3(11)
C39 C40 H40 118.9
C41 C40 H40 118.9
C42 C41 C40 117.6(9)
C42 C41 C44 123.0(10)
C40 C41 C44 119.4(10)
C41 C42 C43 120.5(8)
C41 C42 H42 119.7
C43 C42 H42 119.7
C42 C43 C38 120.6(8)
C42 C43 H43 119.7
C38 C43 H43 119.7
C45 C44 C46 98.9(12)
C45 C44 C41 106.1(10)
C46 C44 C41 111.9(11)
C45 C44 H44 113.0
C46 C44 H44 113.0
C41 C44 H44 113.0
C44 C45 H45A 109.5
C44 C45 H45B 109.5
H45A C45 H45B 109.5
C44 C45 H45C 109.5
H45A C45 H45C 109.5
H45B C45 H45C 109.5
C44 C46 H46A 109.5
C44 C46 H46B 109.5
H46A C46 H46B 109.5
C44 C46 H46C 109.5
H46A C46 H46C 109.5
H46B C46 H46C 109.5
C28 C23 C24 124.5(14)
C28 C23 P2 117.1(9)
C24 C23 P2 118.3(11)
C23 C24 C25 115.8(13)
C23 C24 H24 122.1
C25 C24 H24 122.1
C26 C25 C24 116.2(14)
C26 C25 H25 121.9
C24 C25 H25 121.9
C27 C26 C25 124.2(16)
C27 C26 H26 117.9
C25 C26 H26 117.9
C28 C27 C26 118.3(16)
C28 C27 H27 120.9
C26 C27 H27 120.9
C27 C28 C23 120.8(16)
C27 C28 H28 119.6
C23 C28 H28 119.6
C49B Si1B C48B 104.7(8)
C49B Si1B C50B 108.2(7)
C48B Si1B C50B 106.2(7)
C49B Si1B C47 119.4(6)
C48B Si1B C47 104.6(6)
C50B Si1B C47 112.6(5)
Si1B C48B H48D 109.5
Si1B C48B H48E 109.5
H48D C48B H48E 109.5
Si1B C48B H48F 109.5
H48D C48B H48F 109.5
H48E C48B H48F 109.5
Si1B C49B H49D 109.5
Si1B C49B H49E 109.5
H49D C49B H49E 109.5
Si1B C49B H49F 109.5
H49D C49B H49F 109.5
H49E C49B H49F 109.5
Si1B C50B H50D 109.5
Si1B C50B H50E 109.5
H50D C50B H50E 109.5
Si1B C50B H50F 109.5
H50D C50B H50F 109.5
H50E C50B H50F 109.5
C43B C38B C39B 119.3(9)
C43B C38B N3 125.8(9)
C39B C38B N3 114.7(9)
C38B C39B C40B 120.0(11)
C38B C39B H39B 120.0
C40B C39B H39B 120.0
C41B C40B C39B 118.1(11)
C41B C40B H40B 120.9
C39B C40B H40B 120.9
C42B C41B C40B 119.9(10)
C42B C41B C44B 120.6(9)
C40B C41B C44B 119.4(11)
C41B C42B C43B 122.6(10)
C41B C42B H42B 118.7
C43B C42B H42B 118.7
C38B C43B C42B 119.9(10)
C38B C43B H43B 120.1
C42B C43B H43B 120.1
C41B C44B C46B 110.3(9)
C41B C44B C45B 109.8(10)
C46B C44B C45B 95.2(11)
C41B C44B H44B 113.4
C46B C44B H44B 113.4
C45B C44B H44B 113.4
C44B C45B H45D 109.5
C44B C45B H45E 109.5
H45D C45B H45E 109.5
C44B C45B H45F 109.5
H45D C45B H45F 109.5
H45E C45B H45F 109.5
C44B C46B H46D 109.5
C44B C46B H46E 109.5
H46D C46B H46E 109.5
C44B C46B H46F 109.5
H46D C46B H46F 109.5
H46E C46B H46F 109.5
C24B C23B C28B 116.6(7)
C24B C23B P2 125.0(6)
C28B C23B P2 118.2(6)
C25B C24B C23B 121.4(8)
C25B C24B H24B 119.3
C23B C24B H24B 119.3
C24B C25B C26B 120.6(8)
C24B C25B H25B 119.7
C26B C25B H25B 119.7
C27B C26B C25B 119.5(9)
C27B C26B H26B 120.2
C25B C26B H26B 120.2
C26B C27B C28B 119.2(9)
C26B C27B H27B 120.4
C28B C27B H27B 120.4
C23B C28B C27B 122.6(9)
C23B C28B H28B 118.7
C27B C28B H28B 118.7

loop_
_geom_bond_atom_site_label_1
_geom_bond_atom_site_label_2
_geom_bond_distance
Er1 N2 2.338(3)
Er1 N1 2.361(3)
Er1 C51 2.375(4)
Er1 N3 2.396(3)
Er1 C47 2.398(4)
C29 C34 1.375(6)
C29 C30 1.375(6)
C29 N1 1.454(4)
C4 N2 1.362(4)
C4 C3 1.388(5)
C4 P2 1.768(4)
C1 N2 1.365(4)
C1 C2 1.387(5)
C1 P1 1.774(4)
C5 C6 1.386(6)
C5 C10 1.399(6)
C5 P1 1.808(4)
C3 C2 1.390(5)
C3 H3 0.9500
C30 C31 1.397(6)
C30 H30 0.9500
C2 H2 0.9500
C31 C32 1.377(6)
C31 H31 0.9500
C32 C33 1.372(6)
C32 C35 1.529(6)
C34 C33 1.411(6)
C34 H34 0.9500
C11 C12 1.381(6)
C11 C16 1.389(5)
C11 P1 1.814(4)
C10 C9 1.379(7)
C10 H10 0.9500
C12 C13 1.386(7)
C12 H12 0.9500
C33 H33 0.9500
C6 C7 1.385(7)
C6 H6 0.9500
C13 C14 1.365(8)
C13 H13 0.9500
C14 C15 1.368(9)
C14 H14 0.9500
C9 C8 1.371(8)
C9 H9 0.9500
C7 C8 1.366(8)
C7 H7 0.9500
C8 H8 0.9500
C15 C16 1.380(7)
C15 H15 0.9500
C16 H16 0.9500
C17 C18 1.360(6)
C17 C22 1.381(6)
C17 P2 1.810(4)
C47 Si1 1.843(5)
C47 Si1B 1.873(6)
C47 H47A 0.9900
C47 H47B 0.9900
C51 Si2 1.842(4)
C51 H51A 0.9900
C51 H51B 0.9900
C54 Si2 1.860(5)
C54 H54A 0.9800
C54 H54B 0.9800
C54 H54C 0.9800
C52 Si2 1.872(5)
C52 H52A 0.9800
C52 H52B 0.9800
C52 H52C 0.9800
C53 Si2 1.873(5)
C53 H53A 0.9800
C53 H53B 0.9800
C53 H53C 0.9800
P2 N3 1.610(3)
P2 C23B 1.712(8)
P2 C23 1.960(13)
P1 N1 1.606(3)
N3 C38B 1.434(9)
N3 C38 1.478(9)
C18 C19 1.383(7)
C18 H18 0.9500
C22 C21 1.403(8)
C22 H22 0.9500
C20 C21 1.332(8)
C20 C19 1.356(8)
C20 H20 0.9500
C19 H19 0.9500
C21 H21 0.9500
C35 C36 1.498(7)
C35 C37 1.510(7)
C35 H35 1.0000
C36 H36A 0.9800
C36 H36B 0.9800
C36 H36C 0.9800
C37 H37A 0.9800
C37 H37B 0.9800
C37 H37C 0.9800
Si1 C48 1.864(8)
Si1 C50 1.866(12)
Si1 C49 1.867(11)
C48 H48A 0.9800
C48 H48B 0.9800
C48 H48C 0.9800
C49 H49A 0.9800
C49 H49B 0.9800
C49 H49C 0.9800
C50 H50A 0.9800
C50 H50B 0.9800
C50 H50C 0.9800
C38 C39 1.370(15)
C38 C43 1.417(12)
C39 C40 1.371(15)
C39 H39 0.9500
C40 C41 1.391(15)
C40 H40 0.9500
C41 C42 1.387(14)
C41 C44 1.537(15)
C42 C43 1.400(12)
C42 H42 0.9500
C43 H43 0.9500
C44 C45 1.424(17)
C44 C46 1.491(19)
C44 H44 1.0000
C45 H45A 0.9800
C45 H45B 0.9800
C45 H45C 0.9800
C46 H46A 0.9800
C46 H46B 0.9800
C46 H46C 0.9800
C23 C28 1.34(2)
C23 C24 1.378(17)
C24 C25 1.410(19)
C24 H24 0.9500
C25 C26 1.40(2)
C25 H25 0.9500
C26 C27 1.35(2)
C26 H26 0.9500
C27 C28 1.30(2)
C27 H27 0.9500
C28 H28 0.9500
Si1B C49B 1.827(15)
Si1B C48B 1.861(16)
Si1B C50B 1.865(14)
C48B H48D 0.9800
C48B H48E 0.9800
C48B H48F 0.9800
C49B H49D 0.9800
C49B H49E 0.9800
C49B H49F 0.9800
C50B H50D 0.9800
C50B H50E 0.9800
C50B H50F 0.9800
C38B C43B 1.373(14)
C38B C39B 1.395(16)
C39B C40B 1.447(17)
C39B H39B 0.9500
C40B C41B 1.387(16)
C40B H40B 0.9500
C41B C42B 1.354(16)
C41B C44B 1.568(14)
C42B C43B 1.385(14)
C42B H42B 0.9500
C43B H43B 0.9500
C44B C46B 1.608(18)
C44B C45B 1.68(2)
C44B H44B 1.0000
C45B H45D 0.9800
C45B H45E 0.9800
C45B H45F 0.9800
C46B H46D 0.9800
C46B H46E 0.9800
C46B H46F 0.9800
C23B C24B 1.398(10)
C23B C28B 1.410(12)
C24B C25B 1.391(11)
C24B H24B 0.9500
C25B C26B 1.411(13)
C25B H25B 0.9500
C26B C27B 1.371(14)
C26B H26B 0.9500
C27B C28B 1.410(13)
C27B H27B 0.9500
C28B H28B 0.9500

loop_
_geom_torsion_atom_site_label_1
_geom_torsion_atom_site_label_2
_geom_torsion_atom_site_label_3
_geom_torsion_atom_site_label_4
_geom_torsion
N2 C4 C3 C2 -0.1(5)
P2 C4 C3 C2 177.4(4)
C34 C29 C30 C31 -3.7(6)
N1 C29 C30 C31 -179.1(4)
N2 C1 C2 C3 0.0(5)
P1 C1 C2 C3 -179.9(4)
C4 C3 C2 C1 0.1(5)
C29 C30 C31 C32 2.8(7)
C30 C31 C32 C33 -0.1(7)
C30 C31 C32 C35 -178.4(4)
C30 C29 C34 C33 2.0(6)
N1 C29 C34 C33 177.6(4)
C6 C5 C10 C9 -2.5(7)
P1 C5 C10 C9 174.8(4)
C16 C11 C12 C13 0.8(7)
P1 C11 C12 C13 -176.7(4)
C31 C32 C33 C34 -1.6(6)
C35 C32 C33 C34 176.7(4)
C29 C34 C33 C32 0.6(7)
C10 C5 C6 C7 1.1(7)
P1 C5 C6 C7 -176.1(4)
C11 C12 C13 C14 0.6(8)
C12 C13 C14 C15 -1.6(9)
C5 C10 C9 C8 1.5(9)
C5 C6 C7 C8 1.3(8)
C6 C7 C8 C9 -2.3(9)
C10 C9 C8 C7 1.0(10)
C13 C14 C15 C16 1.2(10)
C14 C15 C16 C11 0.2(9)
C12 C11 C16 C15 -1.1(7)
P1 C11 C16 C15 176.3(4)
N2 Er1 C47 Si1 -177.7(3)
N1 Er1 C47 Si1 -103.0(4)
C51 Er1 C47 Si1 3.1(5)
N3 Er1 C47 Si1 111.1(4)
N2 Er1 C47 Si1B 162.0(4)
N1 Er1 C47 Si1B -123.2(4)
C51 Er1 C47 Si1B -17.1(5)
N3 Er1 C47 Si1B 90.8(4)
N2 Er1 C51 Si2 171.8(3)
N1 Er1 C51 Si2 100.5(3)
N3 Er1 C51 Si2 -113.4(3)
C47 Er1 C51 Si2 -9.0(4)
Er1 C51 Si2 C54 -40.5(4)
Er1 C51 Si2 C52 -161.6(3)
Er1 C51 Si2 C53 79.8(4)
N2 C4 P2 N3 10.0(3)
C3 C4 P2 N3 -167.5(4)
N2 C4 P2 C23B 136.1(4)
C3 C4 P2 C23B -41.4(6)
N2 C4 P2 C17 -112.3(3)
C3 C4 P2 C17 70.2(5)
N2 C4 P2 C23 129.2(5)
C3 C4 P2 C23 -48.2(6)
C18 C17 P2 N3 -160.0(4)
C22 C17 P2 N3 14.2(5)
C18 C17 P2 C23B 72.0(5)
C22 C17 P2 C23B -113.8(5)
C18 C17 P2 C4 -44.0(5)
C22 C17 P2 C4 130.2(4)
C18 C17 P2 C23 68.1(6)
C22 C17 P2 C23 -117.7(5)
N2 C1 P1 N1 -3.0(3)
C2 C1 P1 N1 177.0(4)
N2 C1 P1 C5 120.7(3)
C2 C1 P1 C5 -59.3(5)
N2 C1 P1 C11 -124.4(3)
C2 C1 P1 C11 55.6(5)
C6 C5 P1 N1 98.6(4)
C10 C5 P1 N1 -78.6(4)
C6 C5 P1 C1 -16.8(4)
C10 C5 P1 C1 165.9(4)
C6 C5 P1 C11 -134.1(4)
C10 C5 P1 C11 48.7(4)
C12 C11 P1 N1 -20.0(4)
C16 C11 P1 N1 162.6(3)
C12 C11 P1 C1 94.9(3)
C16 C11 P1 C1 -82.5(4)
C12 C11 P1 C5 -148.7(3)
C16 C11 P1 C5 33.8(4)
C3 C4 N2 C1 0.2(5)
P2 C4 N2 C1 -177.9(3)
C3 C4 N2 Er1 169.5(3)
P2 C4 N2 Er1 -8.5(4)
C2 C1 N2 C4 -0.1(4)
P1 C1 N2 C4 179.8(3)
C2 C1 N2 Er1 -169.6(3)
P1 C1 N2 Er1 10.4(4)
N1 Er1 N2 C4 -177.3(3)
C51 Er1 N2 C4 96.8(3)
N3 Er1 N2 C4 3.0(3)
C47 Er1 N2 C4 -82.5(3)
N1 Er1 N2 C1 -10.0(3)
C51 Er1 N2 C1 -96.0(3)
N3 Er1 N2 C1 170.3(3)
C47 Er1 N2 C1 84.8(3)
C34 C29 N1 P1 114.5(4)
C30 C29 N1 P1 -70.1(4)
C34 C29 N1 Er1 -68.0(4)
C30 C29 N1 Er1 107.4(4)
C1 P1 N1 C29 172.3(3)
C5 P1 N1 C29 54.1(4)
C11 P1 N1 C29 -69.3(3)
C1 P1 N1 Er1 -5.0(3)
C5 P1 N1 Er1 -123.2(2)
C11 P1 N1 Er1 113.5(2)
N2 Er1 N1 C29 -169.9(3)
C51 Er1 N1 C29 -53.1(3)
N3 Er1 N1 C29 -169.4(2)
C47 Er1 N1 C29 76.8(3)
N2 Er1 N1 P1 7.46(19)
C51 Er1 N1 P1 124.3(2)
N3 Er1 N1 P1 8.0(3)
C47 Er1 N1 P1 -105.8(2)
C23B P2 N3 C38B 58.0(7)
C4 P2 N3 C38B 178.9(6)
C17 P2 N3 C38B -61.9(6)
C23 P2 N3 C38B 68.6(8)
C23B P2 N3 C38 38.9(6)
C4 P2 N3 C38 159.8(5)
C17 P2 N3 C38 -81.1(5)
C23 P2 N3 C38 49.5(7)
C23B P2 N3 Er1 -129.3(4)
C4 P2 N3 Er1 -8.4(3)
C17 P2 N3 Er1 110.8(2)
C23 P2 N3 Er1 -118.7(5)
N2 Er1 N3 C38B 177.4(6)
N1 Er1 N3 C38B 176.8(5)
C51 Er1 N3 C38B 62.6(6)
C47 Er1 N3 C38B -66.8(6)
N2 Er1 N3 C38 -164.1(5)
N1 Er1 N3 C38 -164.7(5)
C51 Er1 N3 C38 81.1(5)
C47 Er1 N3 C38 -48.3(5)
N2 Er1 N3 P2 4.2(2)
N1 Er1 N3 P2 3.7(3)
C51 Er1 N3 P2 -110.6(2)
C47 Er1 N3 P2 120.0(2)
C22 C17 C18 C19 3.0(8)
P2 C17 C18 C19 177.4(5)
C18 C17 C22 C21 -4.1(8)
P2 C17 C22 C21 -178.5(5)
C21 C20 C19 C18 -1.8(10)
C17 C18 C19 C20 -0.1(10)
C19 C20 C21 C22 0.6(11)
C17 C22 C21 C20 2.4(10)
C33 C32 C35 C36 35.8(7)
C31 C32 C35 C36 -146.0(5)
C33 C32 C35 C37 -87.9(6)
C31 C32 C35 C37 90.3(6)
Si1B C47 Si1 C48 162.2(7)
Er1 C47 Si1 C48 70.5(5)
Si1B C47 Si1 C50 38.5(7)
Er1 C47 Si1 C50 -53.1(6)
Si1B C47 Si1 C49 -74.9(7)
Er1 C47 Si1 C49 -166.6(5)
C38B N3 C38 C39 -157(3)
P2 N3 C38 C39 -52.1(11)
Er1 N3 C38 C39 116.6(9)
C38B N3 C38 C43 23.7(17)
P2 N3 C38 C43 128.6(6)
Er1 N3 C38 C43 -62.7(8)
C43 C38 C39 C40 -1.0(15)
N3 C38 C39 C40 179.8(9)
C38 C39 C40 C41 -0.8(17)
C39 C40 C41 C42 2.2(16)
C39 C40 C41 C44 -177.6(10)
C40 C41 C42 C43 -1.7(14)
C44 C41 C42 C43 178.0(9)
C41 C42 C43 C38 0.0(14)
C39 C38 C43 C42 1.4(13)
N3 C38 C43 C42 -179.3(7)
C42 C41 C44 C45 46.0(16)
C40 C41 C44 C45 -134.3(12)
C42 C41 C44 C46 -60.8(14)
C40 C41 C44 C46 118.9(12)
N3 P2 C23 C28 58.2(11)
C23B P2 C23 C28 167(3)
C4 P2 C23 C28 -53.4(10)
C17 P2 C23 C28 -170.1(9)
N3 P2 C23 C24 -121.5(9)
C23B P2 C23 C24 -12(2)
C4 P2 C23 C24 127.0(9)
C17 P2 C23 C24 10.2(10)
C28 C23 C24 C25 -0.8(19)
P2 C23 C24 C25 178.8(9)
C23 C24 C25 C26 4.5(19)
C24 C25 C26 C27 -6(2)
C25 C26 C27 C28 4(2)
C26 C27 C28 C23 0(2)
C24 C23 C28 C27 -2(2)
P2 C23 C28 C27 178.8(11)
Si1 C47 Si1B C49B 115.4(9)
Er1 C47 Si1B C49B -143.5(7)
Si1 C47 Si1B C48B -1.1(7)
Er1 C47 Si1B C48B 100.0(7)
Si1 C47 Si1B C50B -116.0(9)
Er1 C47 Si1B C50B -14.9(8)
C38 N3 C38B C43B -160(3)
P2 N3 C38B C43B 115.4(9)
Er1 N3 C38B C43B -57.8(10)
C38 N3 C38B C39B 14.7(17)
P2 N3 C38B C39B -70.2(10)
Er1 N3 C38B C39B 116.6(8)
C43B C38B C39B C40B -3.8(16)
N3 C38B C39B C40B -178.6(9)
C38B C39B C40B C41B 2.7(17)
C39B C40B C41B C42B 0.1(16)
C39B C40B C41B C44B 177.4(10)
C40B C41B C42B C43B -1.9(17)
C44B C41B C42B C43B -179.2(10)
C39B C38B C43B C42B 2.1(15)
N3 C38B C43B C42B 176.3(9)
C41B C42B C43B C38B 0.9(17)
C42B C41B C44B C46B -142.9(11)
C40B C41B C44B C46B 39.9(14)
C42B C41B C44B C45B 113.5(13)
C40B C41B C44B C45B -63.7(15)
N3 P2 C23B C24B -99.0(7)
C4 P2 C23B C24B 142.9(6)
C17 P2 C23B C24B 26.8(7)
C23 P2 C23B C24B -175(3)
N3 P2 C23B C28B 74.6(7)
C4 P2 C23B C28B -43.4(7)
C17 P2 C23B C28B -159.5(6)
C23 P2 C23B C28B -1(3)
C28B C23B C24B C25B 1.4(11)
P2 C23B C24B C25B 175.2(6)
C23B C24B C25B C26B 0.1(12)
C24B C25B C26B C27B -2.7(13)
C25B C26B C27B C28B 3.7(13)
C24B C23B C28B C27B -0.4(12)
P2 C23B C28B C27B -174.6(7)
C26B C27B C28B C23B -2.2(13)
